data_2100032
loop_
_publ_author_name
'Richard E. Marsh'

_publ_section_title
;
 Space group <i>P</i>1: an update
;
_journal_issue 3
_journal_name_full 'Acta Crystallographica Section B'
_journal_page_first 359
_journal_page_last 359
_journal_paper_doi 10.1107/S0108768105009651
_journal_volume 61
_journal_year 2005
_chemical_formula_moiety 'C7 H6 N2 O5'
_chemical_formula_sum 'C7 H6 N2 O5'
_space_group_crystal_system monoclinic
_space_group_IT_number 9
_space_group_name_Hall 'C -2yc'
_space_group_name_H-M_alt 'C 1 c 1'
_audit_creation_method CRYM
_cell_angle_alpha 90
_cell_angle_beta 93.03
_cell_angle_gamma 90
_cell_formula_units_Z 4
_cell_length_a 3.8540
_cell_length_b 14.9850
_cell_length_c 14.4760
_cell_volume 834.852
_cod_data_source_file bk0148.cif
_cod_data_source_block FESNIA
_cod_depositor_comments
;
 Updating space group information and adding the symmetry operation list.

 Antanas Vaitkus,
 2018-06-15

  Added moiety chemical formula and Z value from Marsh (2005) paper.
  The summary chemical formula is calculated from moiety formula using
  AdHocParser
  (svn://www.crystallography.net/cod-tools/trunk/Formulae/AdHocParser.yp,
  revision 1441.)

  Andrius Merkys
  2013-11-11
;
_cod_original_sg_symbol_H-M 'C c'
_cod_original_formula_sum 'not given'
_cod_database_code 2100032

loop_
_space_group_symop_id
_space_group_symop_operation_xyz
1 x,y,z
2 x,-y,z+1/2
3 x+1/2,y+1/2,z
4 x+1/2,-y+1/2,z+1/2

loop_
_atom_site_label
_atom_site_fract_x
_atom_site_fract_y
_atom_site_fract_z
_atom_site_type_symbol
O1 0.64431 0.16888 -0.07760 O
O2 0.50510 0.02920 -0.18290 O
O3 0.78572 -0.09048 -0.15540 O
O4 1.02383 0.28288 0.04735 O
O5 0.72992 0.24123 0.16120 O
N1 0.69760 -0.01575 -0.13480 N
N2 0.89533 0.22607 0.09295 N
C1 0.81115 0.10945 -0.02210 C
C2 0.83940 0.01785 -0.04325 C
C3 0.99388 -0.04123 0.01630 C
C4 1.11577 -0.01402 0.10175 C
C5 1.07080 0.07355 0.12910 C
C6 0.92518 0.13207 0.06550 C
C7 0.82122 0.20452 -0.15465 C
H1 0.98000 -0.10800 -0.00300 H
H2 1.25900 -0.05600 0.14450 H
H3 1.13175 0.09525 0.20250 H
H4 0.82200 0.15600 -0.21000 H
H5 1.08875 0.22025 -0.13300 H
H6 0.72275 0.26325 -0.18550 H
